data_7715474
loop_
_publ_author_name
'Singh, Vaibhav'
'Suresh, Lakshmi Thachanadan'
'Sutter, Jean-Pascal'
'Bar, Arun Kumar'

_publ_section_title
;
 Selective fluoride sensing by a novel series of lanthanide-based
 one-dimensional coordination polymers through intramolecular proton
 transfer.
;
_journal_issue 17
_journal_name_full 'Dalton transactions (Cambridge, England : 2003)'
_journal_page_first 7436
_journal_page_last 7449
_journal_paper_doi 10.1039/d4dt00598h
_journal_volume 53
_journal_year 2024
_chemical_formula_moiety 'C41 H34 N6 O8 P Y'
_chemical_formula_sum 'C41 H34 N6 O8 P Y'
_chemical_formula_weight 858.62
_space_group_crystal_system monoclinic
_space_group_IT_number 14
_space_group_name_Hall '-P 2yn'
_space_group_name_H-M_alt 'P 1 21/n 1'
_atom_sites_solution_hydrogens mixed
_atom_sites_solution_primary dual
_audit_creation_date 2023-09-19
_audit_creation_method
;
Olex2 1.5-alpha
(compiled 2023.08.24 svn.re1ec1418 for OlexSys, GUI svn.r6817)
;
_audit_update_record
;
2023-12-02 deposited with the CCDC.	2024-03-21 downloaded from the CCDC.
;
_cell_angle_alpha 90
_cell_angle_beta 105.832(3)
_cell_angle_gamma 90
_cell_formula_units_Z 4
_cell_length_a 16.1937(4)
_cell_length_b 14.9487(3)
_cell_length_c 16.4338(4)
_cell_measurement_reflns_used 12453
_cell_measurement_temperature 150
_cell_measurement_theta_max 27.3160
_cell_measurement_theta_min 3.0050
_cell_volume 3827.30(16)
_computing_cell_refinement 'CrysAlisPro 1.171.39.29d (Rigaku OD, 2017)'
_computing_data_collection 'CrysAlisPro 1.171.39.29d (Rigaku OD, 2017)'
_computing_data_reduction 'CrysAlisPro 1.171.39.29d (Rigaku OD, 2017)'
_computing_molecular_graphics 'Olex2 1.5-alpha (Dolomanov et al., 2009)'
_computing_publication_material 'Olex2 1.5-alpha (Dolomanov et al., 2009)'
_computing_structure_refinement 'XL  (Sheldrick, 2008)'
_computing_structure_solution 'SHELXT 2018/2 (Sheldrick, 2018)'
_diffrn_ambient_temperature 150
_diffrn_detector 'CCD plate'
_diffrn_measured_fraction_theta_full 0.998
_diffrn_measured_fraction_theta_max 0.872
_diffrn_measurement_details
;
List of Runs (angles in degrees, time in seconds):

  # Type    Start    End  Width  t~exp~   \w     \q     \k     \f   Frames
#--------------------------------------------------------------------------
  1  \w    -76.00  40.00   0.50   91.32    --    7.10 -77.00 -30.00  232
  2  \w    -96.00 -56.00   0.50   91.32    --   -7.50 -57.00-120.00   80
  3  \w    -65.00 -21.00   0.50   91.32    --   -7.50 -77.00-150.00   88
  4  \w    -70.00  28.00   0.50   91.32    --   -7.50 -77.00  30.00  196
  5  \w     -5.00  20.00   0.50   91.32    --   -7.50  57.00 -30.00   50
  6  \w    -46.00  -5.00   0.50   91.32    --   -7.50 -82.00  90.00   82
;
_diffrn_measurement_device 'four-circle diffractometer'
_diffrn_measurement_device_type 'XtaLAB AFC12 (RINC): Kappa single'
_diffrn_measurement_method '\w scans'
_diffrn_orient_matrix_type 'CrysAlisPro convention (1999,Acta A55,543-557)'
_diffrn_orient_matrix_UB_11 -0.0077059000
_diffrn_orient_matrix_UB_12 -0.0401697000
_diffrn_orient_matrix_UB_13 -0.0238558000
_diffrn_orient_matrix_UB_21 -0.0338903000
_diffrn_orient_matrix_UB_22 -0.0107150000
_diffrn_orient_matrix_UB_23 0.0180126000
_diffrn_orient_matrix_UB_31 -0.0294012000
_diffrn_orient_matrix_UB_32 0.0228697000
_diffrn_orient_matrix_UB_33 -0.0334581000
_diffrn_radiation_monochromator graphite
_diffrn_radiation_probe x-ray
_diffrn_radiation_type 'Mo K\a'
_diffrn_radiation_wavelength 0.71073
_diffrn_reflns_av_R_equivalents 0.0449
_diffrn_reflns_av_unetI/netI 0.0432
_diffrn_reflns_Laue_measured_fraction_full 0.998
_diffrn_reflns_Laue_measured_fraction_max 0.872
_diffrn_reflns_limit_h_max 21
_diffrn_reflns_limit_h_min -20
_diffrn_reflns_limit_k_max 15
_diffrn_reflns_limit_k_min -19
_diffrn_reflns_limit_l_max 19
_diffrn_reflns_limit_l_min -21
_diffrn_reflns_number 38058
_diffrn_reflns_point_group_measured_fraction_full 0.998
_diffrn_reflns_point_group_measured_fraction_max 0.872
_diffrn_reflns_theta_full 25.242
_diffrn_reflns_theta_max 28.966
_diffrn_reflns_theta_min 2.479
_diffrn_source 'fine-focus sealed X-ray tube'
_diffrn_source_type 'Enhance (Mo) X-ray Source'
_exptl_absorpt_coefficient_mu 1.628
_exptl_absorpt_correction_T_max 1.00000
_exptl_absorpt_correction_T_min 0.84001
_exptl_absorpt_correction_type multi-scan
_exptl_absorpt_process_details
;
CrysAlisPro 1.171.39.29d (Rigaku Oxford Diffraction, 2017)
Empirical absorption correction using spherical harmonics,
 implemented in SCALE3 ABSPACK scaling algorithm.
;
_exptl_crystal_colour yellow
_exptl_crystal_colour_primary yellow
_exptl_crystal_density_diffrn 1.490
_exptl_crystal_description block
_exptl_crystal_F_000 1760
_exptl_crystal_size_max 0.24
_exptl_crystal_size_mid 0.18
_exptl_crystal_size_min 0.16
_refine_diff_density_max 0.555
_refine_diff_density_min -0.287
_refine_diff_density_rms 0.057
_refine_ls_extinction_method none
_refine_ls_goodness_of_fit_ref 1.020
_refine_ls_hydrogen_treatment mixed
_refine_ls_matrix_type full
_refine_ls_number_parameters 546
_refine_ls_number_reflns 8852
_refine_ls_number_restraints 6
_refine_ls_restrained_S_all 1.020
_refine_ls_R_factor_all 0.0589
_refine_ls_R_factor_gt 0.0383
_refine_ls_shift/su_max 0.001
_refine_ls_shift/su_mean 0.000
_refine_ls_structure_factor_coef Fsqd
_refine_ls_weighting_details 'w=1/[\s^2^(Fo^2^)+(0.0390P)^2^+2.0495P] where P=(Fo^2^+2Fc^2^)/3'
_refine_ls_weighting_scheme calc
_refine_ls_wR_factor_gt 0.0828
_refine_ls_wR_factor_ref 0.0895
_reflns_Friedel_coverage 0.000
_reflns_number_gt 6928
_reflns_number_total 8852
_reflns_threshold_expression 'I > 2\s(I)'
_cod_data_source_file d4dt00598h2.cif
_cod_data_source_block aj1779
_cod_depositor_comments 'Adding full bibliography for 7715474--7715479.cif.'
_cod_database_code 7715474
_shelx_shelxl_version_number 2019/1
_chemical_oxdiff_formula CHNOPY
_shelx_space_group_comment
;
The symmetry employed for this shelxl refinement is uniquely defined
by the following loop, which should always be used as a source of
symmetry information in preference to the above space-group names.
They are only intended as comments.
;
_olex2_refinement_description
;
1. Fixed Uiso
 At 1.2 times of:
  All C(H) groups, All C(H,H) groups, All N(H) groups
 At 1.5 times of:
  All C(H,H,H) groups, All O(H) groups
2. Uiso/Uaniso restraints and constraints
Uanis(C35) \\sim Ueq: with sigma of 0.05 and sigma for terminal atoms of 0.1
3. Others
 Fixed Sof: H32(0.5) H32A(0.5) H37(0.5) H37A(0.5) C35(0.5) H35(0.5) C33(0.5)
 H33(0.5) C36(0.5) H36(0.5) C34(0.5) H34(0.5)
4.a Aromatic/amide H refined with riding coordinates:
 N1(H1), C19(H19), C22(H22), C4(H4A), C21(H21), C20(H20), C6(H6), C5(H5),
 C29(H29), C31(H31), C13(H13), C16(H16), C28(H28), C39(H39), C14(H14), C25(H25),
  C26(H26), C27(H27), C15(H15), C43(H43), C42(H42), C41(H41), C32(H32),
 C32(H32A), C37(H37), C37(H37A), C40(H40), C35(H35), C33(H33), C36(H36),
 C34(H34)
4.b Idealised Me refined as rotating group:
 C9(H9A,H9B,H9C)
4.c Idealised tetrahedral OH refined as rotating group:
 O4(H4)
;
_olex2_submission_special_instructions 'No special instructions were received'
_oxdiff_exptl_absorpt_empirical_details
;
Empirical correction (ABSPACK) includes:
- Absorption correction using spherical harmonics
- Frame scaling
;
_oxdiff_exptl_absorpt_empirical_full_max 1.304
_oxdiff_exptl_absorpt_empirical_full_min 0.767

loop_
_space_group_symop_operation_xyz
'x, y, z'
'-x+1/2, y+1/2, -z+1/2'
'-x, -y, -z'
'x-1/2, -y-1/2, z-1/2'

loop_
_atom_site_label
_atom_site_type_symbol
_atom_site_fract_x
_atom_site_fract_y
_atom_site_fract_z
_atom_site_U_iso_or_equiv
_atom_site_adp_type
_atom_site_occupancy
_atom_site_site_symmetry_order
_atom_site_calc_flag
_atom_site_refinement_flags_posn
_atom_site_refinement_flags_adp
_atom_site_refinement_flags_occupancy
_atom_site_disorder_assembly
_atom_site_disorder_group
Y1 Y 0.30400(2) 0.21388(2) 0.73579(2) 0.02430(7) Uani 1 1 d . . . . .
P1 P 0.39980(4) 0.25892(5) 0.55338(4) 0.04027(16) Uani 1 1 d . . . . .
O3 O 0.28582(9) 0.60787(10) 0.72509(9) 0.0317(3) Uani 1 1 d . . . . .
O1 O 0.38111(9) 0.34890(9) 0.78379(9) 0.0309(3) Uani 1 1 d . . . . .
O2 O 0.42270(10) 0.12665(11) 0.76653(10) 0.0399(4) Uani 1 1 d . . . . .
O6 O 0.24825(11) 0.27719(11) 0.85426(11) 0.0429(4) Uani 1 1 d . . . . .
O5 O 0.35948(10) 0.19207(11) 0.88752(10) 0.0384(4) Uani 1 1 d . . . . .
N4 N 0.29489(11) 0.07961(12) 0.64600(11) 0.0305(4) Uani 1 1 d . . . . .
N1 N 0.26847(11) 0.43468(11) 0.71499(11) 0.0292(4) Uani 1 1 d . . . . .
H1 H 0.243457 0.487437 0.706875 0.035 Uiso 1 1 calc R U . . .
O8 O 0.36418(10) 0.26216(11) 0.62790(10) 0.0399(4) Uani 1 1 d . . . . .
N2 N 0.22611(11) 0.35820(11) 0.68150(11) 0.0277(4) Uani 1 1 d . . . . .
N5 N 0.36260(12) 0.01946(12) 0.66657(12) 0.0352(4) Uani 1 1 d . . . . .
N3 N 0.17911(11) 0.20649(11) 0.60578(11) 0.0277(4) Uani 1 1 d . . . . .
C8 C 0.22550(14) 0.05634(14) 0.59003(13) 0.0308(5) Uani 1 1 d . . . . .
C2 C 0.15599(13) 0.36348(14) 0.62081(13) 0.0295(5) Uani 1 1 d . . . . .
C23 C 0.36893(14) 0.59310(14) 0.75464(13) 0.0290(5) Uani 1 1 d . . . . .
N6 N 0.30493(14) 0.23731(14) 0.91137(13) 0.0435(5) Uani 1 1 d . . . . .
C17 C 0.35095(13) 0.42459(14) 0.76128(12) 0.0261(4) Uani 1 1 d . . . . .
C18 C 0.40331(13) 0.50612(13) 0.77740(12) 0.0262(4) Uani 1 1 d . . . . .
C7 C 0.15889(14) 0.12672(14) 0.56745(13) 0.0307(5) Uani 1 1 d . . . . .
C3 C 0.12465(14) 0.27596(14) 0.58190(14) 0.0315(5) Uani 1 1 d . . . . .
C10 C 0.42558(14) 0.05233(15) 0.72900(14) 0.0341(5) Uani 1 1 d . . . . .
C9 C 0.21196(17) -0.03336(16) 0.54813(16) 0.0443(6) Uani 1 1 d . . . . .
H9A H 0.220860 -0.028841 0.491632 0.066 Uiso 1 1 calc R U . . .
H9B H 0.153275 -0.053716 0.543219 0.066 Uiso 1 1 calc R U . . .
H9C H 0.252875 -0.076283 0.582089 0.066 Uiso 1 1 calc R U . . .
O4 O 0.45453(15) -0.12044(15) 0.65780(17) 0.0786(7) Uani 1 1 d . . . . .
H4 H 0.413643 -0.084230 0.641790 0.118 Uiso 1 1 calc R U . . .
C19 C 0.49206(13) 0.49470(15) 0.81235(14) 0.0336(5) Uani 1 1 d . . . . .
H19 H 0.514399 0.436229 0.826363 0.040 Uiso 1 1 calc R U . . .
C22 C 0.42837(15) 0.66457(15) 0.76620(16) 0.0391(5) Uani 1 1 d . . . . .
H22 H 0.408428 0.722934 0.747982 0.047 Uiso 1 1 calc R U . . .
O7 O 0.30881(18) 0.2450(2) 0.98628(14) 0.0888(8) Uani 1 1 d . . . . .
C11 C 0.50449(15) -0.00268(17) 0.75788(16) 0.0402(6) Uani 1 1 d . . . . .
C1 C 0.1129(2) 0.44872(19) 0.5858(2) 0.0486(7) Uani 1 1 d . . . . .
C4 C 0.04630(16) 0.26716(17) 0.52063(16) 0.0436(6) Uani 1 1 d . . . . .
H4A H 0.008830 0.316834 0.504380 0.052 Uiso 1 1 calc R U . . .
C21 C 0.51404(16) 0.65114(17) 0.80315(18) 0.0473(6) Uani 1 1 d . . . . .
H21 H 0.551823 0.701020 0.812965 0.057 Uiso 1 1 calc R U . . .
C20 C 0.54705(15) 0.56633(17) 0.82664(17) 0.0437(6) Uani 1 1 d . . . . .
H20 H 0.606679 0.558095 0.852150 0.052 Uiso 1 1 calc R U . . .
C12 C 0.51445(17) -0.08500(17) 0.72184(18) 0.0465(6) Uani 1 1 d . . . . .
C38 C 0.3500(2) 0.1763(2) 0.47490(17) 0.0553(8) Uani 1 1 d . . . . .
C24 C 0.38800(16) 0.36574(18) 0.50043(16) 0.0457(6) Uani 1 1 d . . . . .
C6 C 0.08093(15) 0.11375(17) 0.50689(15) 0.0423(6) Uani 1 1 d . . . . .
H6 H 0.066692 0.056720 0.481429 0.051 Uiso 1 1 calc R U . . .
C30 C 0.51281(18) 0.23432(17) 0.5840(2) 0.0522(7) Uani 1 1 d . . . . .
C5 C 0.02477(17) 0.18400(19) 0.48423(17) 0.0512(7) Uani 1 1 d . . . . .
H5 H -0.028921 0.175468 0.443519 0.061 Uiso 1 1 calc R U . . .
C29 C 0.3761(2) 0.4408(2) 0.54461(19) 0.0580(7) Uani 1 1 d . . . . .
H29 H 0.370141 0.434978 0.600281 0.070 Uiso 1 1 calc R U . . .
C31 C 0.55504(19) 0.2237(2) 0.6676(3) 0.0684(9) Uani 1 1 d . . . . .
H31 H 0.524589 0.228106 0.709374 0.082 Uiso 1 1 calc R U . . .
C13 C 0.5903(2) -0.1333(2) 0.7533(2) 0.0630(9) Uani 1 1 d . . . . .
H13 H 0.597837 -0.188852 0.728182 0.076 Uiso 1 1 calc R U . . .
C16 C 0.57085(18) 0.0291(2) 0.82525(19) 0.0601(8) Uani 1 1 d . . . . .
H16 H 0.564901 0.085343 0.849929 0.072 Uiso 1 1 calc R U . . .
C28 C 0.3729(2) 0.5247(2) 0.5081(2) 0.0718(9) Uani 1 1 d . . . . .
H28 H 0.364163 0.576011 0.538845 0.086 Uiso 1 1 calc R U . . .
C39 C 0.3901(2) 0.0956(2) 0.4685(2) 0.0706(9) Uani 1 1 d . . . . .
H39 H 0.445121 0.083908 0.505788 0.085 Uiso 1 1 calc R U . . .
C14 C 0.6534(2) -0.1017(2) 0.8195(2) 0.0740(10) Uani 1 1 d . . . . .
H14 H 0.704054 -0.136067 0.840797 0.089 Uiso 1 1 calc R U . . .
C25 C 0.3957(2) 0.3764(2) 0.41918(19) 0.0683(9) Uani 1 1 d . . . . .
H25 H 0.402673 0.325429 0.387131 0.082 Uiso 1 1 calc R U . . .
C26 C 0.3933(2) 0.4609(3) 0.3845(2) 0.0787(10) Uani 1 1 d . . . . .
H26 H 0.399556 0.467645 0.329039 0.094 Uiso 1 1 calc R U . . .
C27 C 0.3822(2) 0.5343(2) 0.4290(2) 0.0712(10) Uani 1 1 d . . . . .
H27 H 0.380882 0.592172 0.404844 0.085 Uiso 1 1 calc R U . . .
C15 C 0.6450(2) -0.0203(3) 0.8564(2) 0.0763(10) Uani 1 1 d . . . . .
H15 H 0.689557 0.001484 0.902555 0.092 Uiso 1 1 calc R U . . .
C43 C 0.2693(2) 0.1922(3) 0.4229(2) 0.0756(10) Uani 1 1 d . . . . .
H43 H 0.240201 0.246425 0.427225 0.091 Uiso 1 1 calc R U . . .
C42 C 0.2297(3) 0.1257(3) 0.3620(2) 0.0918(14) Uani 1 1 d . . . . .
H42 H 0.173855 0.135016 0.325332 0.110 Uiso 1 1 calc R U . . .
C41 C 0.2739(4) 0.0481(3) 0.3574(3) 0.0951(15) Uani 1 1 d . . . . .
H41 H 0.248359 0.004459 0.316212 0.114 Uiso 1 1 calc R U . . .
C32 C 0.6432(3) 0.2063(3) 0.6915(4) 0.0995(16) Uani 1 1 d . . . . .
H32 H 0.666462 0.198741 0.750770 0.119 Uiso 0.5 1 calc R U P A 1
H32A H 0.676097 0.197260 0.748336 0.119 Uiso 0.5 1 calc R U P B 2
C37 C 0.5580(2) 0.2281(2) 0.5230(3) 0.0781(11) Uani 1 1 d . . . . .
H37 H 0.534424 0.234874 0.463686 0.094 Uiso 0.5 1 calc R U P C 1
H37A H 0.523266 0.233244 0.466355 0.094 Uiso 0.5 1 calc R U P D 2
C40 C 0.3523(3) 0.0320(3) 0.4097(3) 0.0916(13) Uani 1 1 d . . . . .
H40 H 0.381195 -0.022493 0.405888 0.110 Uiso 1 1 calc R U . . .
C35 C 0.6510(18) 0.2087(15) 0.5678(11) 0.091(10) Uani 0.5 1 d . U P E 1
H35 H 0.687411 0.201660 0.531636 0.109 Uiso 0.5 1 calc R U P E 1
C33 C 0.6920(12) 0.1994(13) 0.6547(11) 0.087(6) Uani 0.5 1 d . . P E 1
H33 H 0.751638 0.189050 0.678513 0.105 Uiso 0.5 1 calc R U P E 1
C36 C 0.6410(12) 0.2163(13) 0.5302(11) 0.059(3) Uani 0.5 1 d . . P E 2
H36 H 0.667370 0.216701 0.485177 0.071 Uiso 0.5 1 calc R U P E 2
C34 C 0.6815(10) 0.2034(11) 0.6131(9) 0.060(5) Uani 0.5 1 d . . P E 2
H34 H 0.741176 0.191006 0.625753 0.072 Uiso 0.5 1 calc R U P E 2
H1A H 0.134(3) 0.496(3) 0.610(3) 0.104(14) Uiso 1 1 d . . . . .
H1B H 0.058(3) 0.449(3) 0.587(3) 0.141(19) Uiso 1 1 d . . . . .
H1C H 0.107(2) 0.455(2) 0.532(3) 0.087(12) Uiso 1 1 d . . . . .

loop_
_atom_site_aniso_label
_atom_site_aniso_U_11
_atom_site_aniso_U_22
_atom_site_aniso_U_33
_atom_site_aniso_U_23
_atom_site_aniso_U_13
_atom_site_aniso_U_12
Y1 0.02398(10) 0.01842(10) 0.02712(11) -0.00098(8) 0.00127(7) 0.00077(8)
P1 0.0442(4) 0.0400(4) 0.0395(3) -0.0056(3) 0.0162(3) -0.0127(3)
O3 0.0312(8) 0.0232(8) 0.0387(9) 0.0030(6) 0.0063(6) 0.0056(6)
O1 0.0309(8) 0.0201(7) 0.0362(8) 0.0009(6) -0.0004(6) 0.0009(6)
O2 0.0339(9) 0.0372(9) 0.0421(9) -0.0084(7) -0.0006(7) 0.0117(7)
O6 0.0406(9) 0.0329(9) 0.0545(11) -0.0088(8) 0.0119(8) -0.0005(7)
O5 0.0367(9) 0.0416(9) 0.0344(9) -0.0010(7) 0.0055(7) 0.0028(7)
N4 0.0339(10) 0.0243(9) 0.0320(10) 0.0004(8) 0.0070(8) 0.0024(7)
N1 0.0267(9) 0.0184(9) 0.0373(10) -0.0023(7) 0.0002(7) 0.0028(7)
O8 0.0407(9) 0.0428(10) 0.0380(9) 0.0006(7) 0.0137(7) -0.0062(7)
N2 0.0282(9) 0.0209(9) 0.0305(9) -0.0025(7) 0.0023(7) -0.0001(7)
N5 0.0385(11) 0.0269(10) 0.0388(10) -0.0010(8) 0.0085(8) 0.0074(8)
N3 0.0286(9) 0.0232(9) 0.0272(9) 0.0002(7) 0.0009(7) -0.0010(7)
C8 0.0411(12) 0.0224(11) 0.0281(11) -0.0001(9) 0.0078(9) -0.0052(9)
C2 0.0279(11) 0.0271(11) 0.0301(11) 0.0006(9) 0.0024(9) 0.0057(9)
C23 0.0332(11) 0.0242(11) 0.0302(11) 0.0004(9) 0.0098(9) 0.0015(9)
N6 0.0489(13) 0.0434(13) 0.0387(12) -0.0017(10) 0.0126(10) -0.0034(10)
C17 0.0280(11) 0.0253(11) 0.0239(10) -0.0021(8) 0.0052(8) 0.0031(8)
C18 0.0288(11) 0.0227(10) 0.0261(10) -0.0005(8) 0.0060(8) 0.0013(8)
C7 0.0357(12) 0.0259(11) 0.0275(11) 0.0003(9) 0.0036(9) -0.0055(9)
C3 0.0293(11) 0.0292(12) 0.0314(11) 0.0002(9) 0.0005(9) 0.0009(9)
C10 0.0378(12) 0.0302(12) 0.0362(12) 0.0047(10) 0.0133(10) 0.0093(10)
C9 0.0572(16) 0.0264(12) 0.0435(14) -0.0055(11) 0.0039(12) -0.0039(11)
O4 0.0741(15) 0.0514(13) 0.1072(19) -0.0234(13) 0.0193(14) 0.0166(11)
C19 0.0297(11) 0.0296(12) 0.0388(12) 0.0034(10) 0.0047(9) 0.0029(9)
C22 0.0413(13) 0.0244(12) 0.0520(15) 0.0034(10) 0.0134(11) -0.0014(10)
O7 0.111(2) 0.121(2) 0.0450(13) 0.0063(13) 0.0388(13) 0.0300(17)
C11 0.0397(13) 0.0391(14) 0.0440(14) 0.0079(11) 0.0153(11) 0.0128(11)
C1 0.0521(18) 0.0321(15) 0.0477(17) -0.0018(12) -0.0101(13) 0.0128(12)
C4 0.0342(13) 0.0390(14) 0.0458(14) -0.0022(11) -0.0089(11) 0.0024(10)
C21 0.0405(14) 0.0365(14) 0.0652(17) 0.0002(12) 0.0146(12) -0.0142(11)
C20 0.0277(12) 0.0457(15) 0.0542(15) 0.0029(12) 0.0051(11) -0.0049(11)
C12 0.0508(15) 0.0331(14) 0.0613(17) 0.0053(12) 0.0247(13) 0.0092(12)
C38 0.072(2) 0.0572(18) 0.0428(15) -0.0083(13) 0.0251(14) -0.0309(15)
C24 0.0465(15) 0.0450(15) 0.0462(15) -0.0013(12) 0.0135(12) -0.0140(12)
C6 0.0435(14) 0.0330(13) 0.0414(13) -0.0083(11) -0.0037(11) -0.0081(11)
C30 0.0451(15) 0.0364(15) 0.080(2) -0.0122(14) 0.0258(15) -0.0121(12)
C5 0.0384(14) 0.0496(16) 0.0498(15) -0.0095(13) -0.0147(11) -0.0015(12)
C29 0.071(2) 0.0502(18) 0.0548(17) 0.0022(14) 0.0201(15) -0.0086(15)
C31 0.0422(16) 0.060(2) 0.099(3) -0.0090(18) 0.0111(17) -0.0088(14)
C13 0.065(2) 0.0416(16) 0.094(2) 0.0167(16) 0.0400(19) 0.0249(15)
C16 0.0483(16) 0.0645(19) 0.0600(18) -0.0024(15) 0.0018(13) 0.0255(14)
C28 0.084(2) 0.0469(19) 0.082(2) -0.0015(17) 0.0192(19) -0.0062(16)
C39 0.096(3) 0.0489(19) 0.075(2) -0.0169(16) 0.0359(19) -0.0311(18)
C14 0.0549(19) 0.078(2) 0.091(3) 0.029(2) 0.0234(18) 0.0386(18)
C25 0.100(3) 0.061(2) 0.0517(18) -0.0006(15) 0.0338(17) -0.0138(18)
C26 0.099(3) 0.081(3) 0.059(2) 0.0201(19) 0.0269(19) -0.018(2)
C27 0.067(2) 0.059(2) 0.080(2) 0.0225(19) 0.0066(17) -0.0144(16)
C15 0.0525(18) 0.095(3) 0.073(2) 0.0030(19) 0.0016(16) 0.0341(18)
C43 0.078(2) 0.089(3) 0.0548(19) -0.0028(18) 0.0096(17) -0.034(2)
C42 0.099(3) 0.113(4) 0.055(2) 0.005(2) 0.0080(19) -0.060(3)
C41 0.136(4) 0.085(3) 0.076(3) -0.022(2) 0.048(3) -0.063(3)
C32 0.048(2) 0.070(3) 0.162(5) -0.010(3) -0.004(3) -0.0088(19)
C37 0.073(2) 0.057(2) 0.126(3) -0.023(2) 0.064(2) -0.0144(17)
C40 0.123(4) 0.065(2) 0.099(3) -0.033(2) 0.052(3) -0.045(2)
C35 0.116(17) 0.060(7) 0.13(3) -0.009(16) 0.096(19) -0.019(11)
C33 0.040(5) 0.056(6) 0.159(17) -0.024(10) 0.016(10) -0.022(4)
C36 0.058(5) 0.053(6) 0.085(10) -0.011(7) 0.051(6) -0.006(4)
C34 0.046(8) 0.044(5) 0.095(16) -0.011(10) 0.029(9) 0.004(5)

loop_
_atom_type_symbol
_atom_type_description
_atom_type_scat_dispersion_real
_atom_type_scat_dispersion_imag
_atom_type_scat_source
C C 0.0033 0.0016 'International Tables Vol C Tables 4.2.6.8 and 6.1.1.4'
H H 0.0000 0.0000 'International Tables Vol C Tables 4.2.6.8 and 6.1.1.4'
N N 0.0061 0.0033 'International Tables Vol C Tables 4.2.6.8 and 6.1.1.4'
O O 0.0106 0.0060 'International Tables Vol C Tables 4.2.6.8 and 6.1.1.4'
P P 0.1023 0.0942 'International Tables Vol C Tables 4.2.6.8 and 6.1.1.4'
Y Y -2.7962 3.5667 'International Tables Vol C Tables 4.2.6.8 and 6.1.1.4'

loop_
_geom_angle_atom_site_label_1
_geom_angle_atom_site_label_2
_geom_angle_atom_site_label_3
_geom_angle
_geom_angle_site_symmetry_1
_geom_angle_site_symmetry_3
_geom_angle_publ_flag
O3 Y1 O1 141.58(5) 2_546 . y
O3 Y1 O6 70.53(5) 2_546 . y
O3 Y1 O5 73.31(5) 2_546 . y
O3 Y1 N4 71.09(6) 2_546 . y
O3 Y1 O8 145.47(5) 2_546 . y
O3 Y1 N2 112.55(5) 2_546 . y
O3 Y1 N3 77.81(5) 2_546 . y
O3 Y1 N6 69.27(6) 2_546 . y
O1 Y1 O6 72.28(5) . . y
O1 Y1 O5 76.19(5) . . y
O1 Y1 N4 145.40(6) . . y
O1 Y1 N2 64.07(5) . . y
O1 Y1 N3 122.99(5) . . y
O1 Y1 N6 73.12(6) . . y
O2 Y1 O3 95.83(6) . 2_546 y
O2 Y1 O1 94.44(5) . . y
O2 Y1 O6 120.08(6) . . y
O2 Y1 O5 68.90(6) . . y
O2 Y1 N4 64.79(6) . . y
O2 Y1 O8 81.03(6) . . y
O2 Y1 N2 151.61(6) . . y
O2 Y1 N3 127.04(6) . . y
O2 Y1 N6 94.24(6) . . y
O6 Y1 N6 25.87(6) . . y
O5 Y1 O6 51.19(5) . . y
O5 Y1 N4 116.65(6) . . y
O5 Y1 N2 118.97(5) . . y
O5 Y1 N3 148.55(6) . . y
O5 Y1 N6 25.34(6) . . y
N4 Y1 O6 141.61(6) . . y
N4 Y1 N2 122.55(6) . . y
N4 Y1 N3 63.48(6) . . y
N4 Y1 N6 132.44(6) . . y
O8 Y1 O1 72.78(5) . . y
O8 Y1 O6 140.20(6) . . y
O8 Y1 O5 134.40(6) . . y
O8 Y1 N4 76.65(6) . . y
O8 Y1 N2 75.10(6) . . y
O8 Y1 N3 77.05(6) . . y
O8 Y1 N6 145.05(6) . . y
N2 Y1 O6 72.91(6) . . y
N2 Y1 N6 96.56(6) . . y
N3 Y1 O6 107.22(6) . . y
N3 Y1 N2 61.98(5) . . y
N3 Y1 N6 129.45(6) . . y
O8 P1 C38 114.29(11) . . ?
O8 P1 C24 110.73(11) . . ?
O8 P1 C30 111.65(13) . . ?
C24 P1 C38 107.01(13) . . ?
C30 P1 C38 106.35(14) . . ?
C30 P1 C24 106.37(12) . . ?
C23 O3 Y1 131.00(13) . 2_556 ?
C17 O1 Y1 122.73(12) . . ?
C10 O2 Y1 122.27(14) . . ?
N6 O6 Y1 93.17(13) . . ?
N6 O5 Y1 98.81(13) . . ?
N5 N4 Y1 117.82(12) . . ?
C8 N4 Y1 122.88(14) . . ?
C8 N4 N5 118.41(18) . . ?
N2 N1 H1 121.9 . . ?
C17 N1 H1 121.9 . . ?
C17 N1 N2 116.25(16) . . ?
P1 O8 Y1 160.12(11) . . ?
N1 N2 Y1 114.99(11) . . ?
C2 N2 Y1 124.84(14) . . ?
C2 N2 N1 119.82(17) . . ?
C10 N5 N4 109.75(17) . . ?
C7 N3 Y1 118.26(13) . . ?
C7 N3 C3 119.29(17) . . ?
C3 N3 Y1 121.61(13) . . ?
N4 C8 C7 114.87(19) . . ?
N4 C8 C9 124.0(2) . . ?
C7 C8 C9 121.10(19) . . ?
N2 C2 C3 113.81(18) . . ?
N2 C2 C1 124.7(2) . . ?
C3 C2 C1 121.2(2) . . ?
O3 C23 C18 122.43(18) . . ?
O3 C23 C22 120.75(19) . . ?
C22 C23 C18 116.82(19) . . ?
O6 N6 Y1 60.96(11) . . ?
O5 N6 Y1 55.85(11) . . ?
O5 N6 O6 116.76(19) . . ?
O7 N6 Y1 177.0(2) . . ?
O7 N6 O6 122.0(2) . . ?
O7 N6 O5 121.2(2) . . ?
O1 C17 N1 120.95(18) . . ?
O1 C17 C18 122.65(18) . . ?
N1 C17 C18 116.25(17) . . ?
C23 C18 C17 123.09(18) . . ?
C19 C18 C23 120.10(19) . . ?
C19 C18 C17 116.70(18) . . ?
N3 C7 C8 116.40(18) . . ?
N3 C7 C6 121.0(2) . . ?
C6 C7 C8 122.5(2) . . ?
N3 C3 C2 115.70(18) . . ?
N3 C3 C4 122.1(2) . . ?
C4 C3 C2 122.1(2) . . ?
O2 C10 N5 125.0(2) . . ?
O2 C10 C11 118.0(2) . . ?
N5 C10 C11 117.1(2) . . ?
C8 C9 H9A 109.5 . . ?
C8 C9 H9B 109.5 . . ?
C8 C9 H9C 109.5 . . ?
H9A C9 H9B 109.5 . . ?
H9A C9 H9C 109.5 . . ?
H9B C9 H9C 109.5 . . ?
C12 O4 H4 109.5 . . ?
C18 C19 H19 119.4 . . ?
C20 C19 C18 121.3(2) . . ?
C20 C19 H19 119.4 . . ?
C23 C22 H22 119.4 . . ?
C21 C22 C23 121.2(2) . . ?
C21 C22 H22 119.4 . . ?
C12 C11 C10 122.9(2) . . ?
C12 C11 C16 118.9(2) . . ?
C16 C11 C10 118.3(2) . . ?
C2 C1 H1A 117(3) . . ?
C2 C1 H1B 111(3) . . ?
C2 C1 H1C 113(2) . . ?
H1A C1 H1B 105(4) . . ?
H1A C1 H1C 109(4) . . ?
H1B C1 H1C 101(4) . . ?
C3 C4 H4A 121.0 . . ?
C5 C4 C3 118.0(2) . . ?
C5 C4 H4A 121.0 . . ?
C22 C21 H21 119.2 . . ?
C22 C21 C20 121.6(2) . . ?
C20 C21 H21 119.2 . . ?
C19 C20 C21 118.8(2) . . ?
C19 C20 H20 120.6 . . ?
C21 C20 H20 120.6 . . ?
O4 C12 C11 122.9(2) . . ?
O4 C12 C13 117.7(3) . . ?
C11 C12 C13 119.4(3) . . ?
C39 C38 P1 121.4(3) . . ?
C43 C38 P1 119.3(3) . . ?
C43 C38 C39 119.2(3) . . ?
C29 C24 P1 118.6(2) . . ?
C29 C24 C25 118.5(3) . . ?
C25 C24 P1 122.8(2) . . ?
C7 C6 H6 120.3 . . ?
C5 C6 C7 119.5(2) . . ?
C5 C6 H6 120.3 . . ?
C31 C30 P1 119.8(2) . . ?
C31 C30 C37 119.9(3) . . ?
C37 C30 P1 120.3(3) . . ?
C4 C5 H5 120.0 . . ?
C6 C5 C4 120.0(2) . . ?
C6 C5 H5 120.0 . . ?
C24 C29 H29 119.9 . . ?
C24 C29 C28 120.2(3) . . ?
C28 C29 H29 119.9 . . ?
C30 C31 H31 120.1 . . ?
C30 C31 C32 119.8(4) . . ?
C32 C31 H31 120.1 . . ?
C12 C13 H13 119.7 . . ?
C14 C13 C12 120.7(3) . . ?
C14 C13 H13 119.7 . . ?
C11 C16 H16 119.5 . . ?
C15 C16 C11 120.9(3) . . ?
C15 C16 H16 119.5 . . ?
C29 C28 H28 119.7 . . ?
C27 C28 C29 120.7(3) . . ?
C27 C28 H28 119.7 . . ?
C38 C39 H39 119.1 . . ?
C40 C39 C38 121.8(4) . . ?
C40 C39 H39 119.1 . . ?
C13 C14 H14 119.5 . . ?
C13 C14 C15 121.0(3) . . ?
C15 C14 H14 119.5 . . ?
C24 C25 H25 119.9 . . ?
C26 C25 C24 120.2(3) . . ?
C26 C25 H25 119.9 . . ?
C25 C26 H26 119.7 . . ?
C27 C26 C25 120.7(3) . . ?
C27 C26 H26 119.7 . . ?
C28 C27 C26 119.7(3) . . ?
C28 C27 H27 120.1 . . ?
C26 C27 H27 120.1 . . ?
C16 C15 C14 119.1(3) . . ?
C16 C15 H15 120.5 . . ?
C14 C15 H15 120.5 . . ?
C38 C43 H43 120.5 . . ?
C38 C43 C42 118.9(4) . . ?
C42 C43 H43 120.5 . . ?
C43 C42 H42 120.6 . . ?
C41 C42 C43 118.8(4) . . ?
C41 C42 H42 120.6 . . ?
C42 C41 H41 119.0 . . ?
C40 C41 C42 122.0(4) . . ?
C40 C41 H41 119.0 . . ?
C31 C32 H32 113.6 . . ?
C31 C32 H32A 124.0 . . ?
C31 C32 C34 112.0(6) . . ?
C33 C32 C31 132.9(10) . . ?
C33 C32 H32 113.6 . . ?
C34 C32 H32A 124.0 . . ?
C30 C37 H37 126.0 . . ?
C30 C37 H37A 114.4 . . ?
C30 C37 C35 108.1(7) . . ?
C35 C37 H37 126.0 . . ?
C36 C37 C30 131.3(8) . . ?
C36 C37 H37A 114.4 . . ?
C39 C40 H40 120.4 . . ?
C41 C40 C39 119.1(4) . . ?
C41 C40 H40 120.4 . . ?
C37 C35 H35 115.0 . . ?
C33 C35 C37 130(2) . . ?
C33 C35 H35 115.0 . . ?
C32 C33 C35 109(2) . . ?
C32 C33 H33 125.4 . . ?
C35 C33 H33 125.4 . . ?
C37 C36 H36 126.0 . . ?
C37 C36 C34 108.0(12) . . ?
C34 C36 H36 126.0 . . ?
C32 C34 H34 115.5 . . ?
C36 C34 C32 128.9(13) . . ?
C36 C34 H34 115.5 . . ?

loop_
_geom_bond_atom_site_label_1
_geom_bond_atom_site_label_2
_geom_bond_distance
_geom_bond_site_symmetry_2
_geom_bond_publ_flag
Y1 O3 2.3560(14) 2_546 y
Y1 O1 2.3912(14) . y
Y1 O2 2.2629(15) . y
Y1 O6 2.5417(17) . y
Y1 O5 2.4307(15) . y
Y1 N4 2.4717(18) . y
Y1 O8 2.3573(16) . y
Y1 N2 2.5352(17) . y
Y1 N3 2.5120(16) . y
Y1 N6 2.903(2) . y
P1 O8 1.4900(17) . ?
P1 C38 1.808(3) . ?
P1 C24 1.804(3) . ?
P1 C30 1.799(3) . ?
O3 C23 1.319(2) . ?
O1 C17 1.248(2) . ?
O2 C10 1.278(3) . ?
O6 N6 1.268(3) . ?
O5 N6 1.257(3) . ?
N4 N5 1.387(2) . ?
N4 C8 1.291(3) . ?
N1 H1 0.8800 . ?
N1 N2 1.369(2) . ?
N1 C17 1.353(3) . ?
N2 C2 1.293(3) . ?
N5 C10 1.328(3) . ?
N3 C7 1.347(3) . ?
N3 C3 1.349(3) . ?
C8 C7 1.480(3) . ?
C8 C9 1.496(3) . ?
C2 C3 1.484(3) . ?
C2 C1 1.491(3) . ?
C23 C18 1.424(3) . ?
C23 C22 1.416(3) . ?
N6 O7 1.221(3) . ?
C17 C18 1.467(3) . ?
C18 C19 1.405(3) . ?
C7 C6 1.391(3) . ?
C3 C4 1.394(3) . ?
C10 C11 1.484(3) . ?
C9 H9A 0.9800 . ?
C9 H9B 0.9800 . ?
C9 H9C 0.9800 . ?
O4 H4 0.8400 . ?
O4 C12 1.331(4) . ?
C19 H19 0.9500 . ?
C19 C20 1.371(3) . ?
C22 H22 0.9500 . ?
C22 C21 1.369(3) . ?
C11 C12 1.394(4) . ?
C11 C16 1.399(4) . ?
C1 H1A 0.84(5) . ?
C1 H1B 0.90(5) . ?
C1 H1C 0.87(4) . ?
C4 H4A 0.9500 . ?
C4 C5 1.382(4) . ?
C21 H21 0.9500 . ?
C21 C20 1.389(4) . ?
C20 H20 0.9500 . ?
C12 C13 1.397(4) . ?
C38 C39 1.388(5) . ?
C38 C43 1.374(5) . ?
C24 C29 1.378(4) . ?
C24 C25 1.384(4) . ?
C6 H6 0.9500 . ?
C6 C5 1.372(4) . ?
C30 C31 1.367(5) . ?
C30 C37 1.397(4) . ?
C5 H5 0.9500 . ?
C29 H29 0.9500 . ?
C29 C28 1.385(4) . ?
C31 H31 0.9500 . ?
C31 C32 1.397(5) . ?
C13 H13 0.9500 . ?
C13 C14 1.358(5) . ?
C16 H16 0.9500 . ?
C16 C15 1.383(4) . ?
C28 H28 0.9500 . ?
C28 C27 1.356(5) . ?
C39 H39 0.9500 . ?
C39 C40 1.374(5) . ?
C14 H14 0.9500 . ?
C14 C15 1.384(5) . ?
C25 H25 0.9500 . ?
C25 C26 1.381(5) . ?
C26 H26 0.9500 . ?
C26 C27 1.358(5) . ?
C27 H27 0.9500 . ?
C15 H15 0.9500 . ?
C43 H43 0.9500 . ?
C43 C42 1.432(5) . ?
C42 H42 0.9500 . ?
C42 C41 1.377(6) . ?
C41 H41 0.9500 . ?
C41 C40 1.345(6) . ?
C32 H32 0.9500 . ?
C32 H32A 0.9500 . ?
C32 C33 1.124(18) . ?
C32 C34 1.576(17) . ?
C37 H37 0.9500 . ?
C37 H37A 0.9500 . ?
C37 C35 1.51(3) . ?
C37 C36 1.329(18) . ?
C40 H40 0.9500 . ?
C35 H35 0.9500 . ?
C35 C33 1.41(2) . ?
C33 H33 0.9500 . ?
C36 H36 0.9500 . ?
C36 C34 1.35(3) . ?
C34 H34 0.9500 . ?

loop_
_geom_torsion_atom_site_label_1
_geom_torsion_atom_site_label_2
_geom_torsion_atom_site_label_3
_geom_torsion_atom_site_label_4
_geom_torsion
_geom_torsion_site_symmetry_1
_geom_torsion_site_symmetry_2
_geom_torsion_site_symmetry_3
_geom_torsion_site_symmetry_4
_geom_torsion_publ_flag
Y1 O3 C23 C18 130.91(18) 2_556 . . . ?
Y1 O3 C23 C22 -48.2(3) 2_556 . . . ?
Y1 O1 C17 N1 7.1(3) . . . . ?
Y1 O1 C17 C18 -168.16(14) . . . . ?
Y1 O2 C10 N5 2.9(3) . . . . ?
Y1 O2 C10 C11 -175.97(15) . . . . ?
Y1 O6 N6 O5 2.4(2) . . . . ?
Y1 O6 N6 O7 179.6(2) . . . . ?
Y1 O5 N6 O6 -2.5(2) . . . . ?
Y1 O5 N6 O7 -179.7(2) . . . . ?
Y1 N4 N5 C10 -6.1(2) . . . . ?
Y1 N4 C8 C7 15.2(3) . . . . ?
Y1 N4 C8 C9 -166.33(17) . . . . ?
Y1 N2 C2 C3 -1.9(3) . . . . ?
Y1 N2 C2 C1 -176.5(2) . . . . ?
Y1 N3 C7 C8 -16.8(2) . . . . ?
Y1 N3 C7 C6 166.28(17) . . . . ?
Y1 N3 C3 C2 17.0(3) . . . . ?
Y1 N3 C3 C4 -166.95(18) . . . . ?
P1 C38 C39 C40 179.3(3) . . . . ?
P1 C38 C43 C42 -178.8(2) . . . . ?
P1 C24 C29 C28 175.4(2) . . . . ?
P1 C24 C25 C26 -174.5(3) . . . . ?
P1 C30 C31 C32 -178.8(3) . . . . ?
P1 C30 C37 C35 179.0(9) . . . . ?
P1 C30 C37 C36 175.4(12) . . . . ?
O3 C23 C18 C17 7.1(3) . . . . ?
O3 C23 C18 C19 -176.96(19) . . . . ?
O3 C23 C22 C21 174.7(2) . . . . ?
O1 C17 C18 C23 -177.7(2) . . . . ?
O1 C17 C18 C19 6.2(3) . . . . ?
O2 C10 C11 C12 179.7(2) . . . . ?
O2 C10 C11 C16 0.9(4) . . . . ?
N4 N5 C10 O2 2.5(3) . . . . ?
N4 N5 C10 C11 -178.59(18) . . . . ?
N4 C8 C7 N3 1.7(3) . . . . ?
N4 C8 C7 C6 178.5(2) . . . . ?
N1 N2 C2 C3 170.95(18) . . . . ?
N1 N2 C2 C1 -3.7(4) . . . . ?
N1 C17 C18 C23 6.8(3) . . . . ?
N1 C17 C18 C19 -169.31(19) . . . . ?
O8 P1 C38 C39 -102.6(2) . . . . ?
O8 P1 C38 C43 74.6(3) . . . . ?
O8 P1 C24 C29 20.4(3) . . . . ?
O8 P1 C24 C25 -163.7(2) . . . . ?
O8 P1 C30 C31 -1.7(3) . . . . ?
O8 P1 C30 C37 179.8(2) . . . . ?
N2 N1 C17 O1 -11.8(3) . . . . ?
N2 N1 C17 C18 163.74(17) . . . . ?
N2 C2 C3 N3 -9.6(3) . . . . ?
N2 C2 C3 C4 174.3(2) . . . . ?
N5 N4 C8 C7 -175.85(18) . . . . ?
N5 N4 C8 C9 2.6(3) . . . . ?
N5 C10 C11 C12 0.7(3) . . . . ?
N5 C10 C11 C16 -178.1(2) . . . . ?
N3 C7 C6 C5 1.8(4) . . . . ?
N3 C3 C4 C5 0.3(4) . . . . ?
C8 N4 N5 C10 -175.64(19) . . . . ?
C8 C7 C6 C5 -174.9(2) . . . . ?
C2 C3 C4 C5 176.1(2) . . . . ?
C23 C18 C19 C20 1.1(3) . . . . ?
C23 C22 C21 C20 3.6(4) . . . . ?
C17 N1 N2 Y1 10.4(2) . . . . ?
C17 N1 N2 C2 -163.2(2) . . . . ?
C17 C18 C19 C20 177.3(2) . . . . ?
C18 C23 C22 C21 -4.5(3) . . . . ?
C18 C19 C20 C21 -2.2(4) . . . . ?
C7 N3 C3 C2 -173.78(19) . . . . ?
C7 N3 C3 C4 2.3(3) . . . . ?
C7 C6 C5 C4 0.9(4) . . . . ?
C3 N3 C7 C8 173.57(19) . . . . ?
C3 N3 C7 C6 -3.3(3) . . . . ?
C3 C4 C5 C6 -1.9(4) . . . . ?
C10 C11 C12 O4 1.0(4) . . . . ?
C10 C11 C12 C13 -179.2(2) . . . . ?
C10 C11 C16 C15 178.3(3) . . . . ?
C9 C8 C7 N3 -176.8(2) . . . . ?
C9 C8 C7 C6 0.0(3) . . . . ?
O4 C12 C13 C14 -178.8(3) . . . . ?
C22 C23 C18 C17 -173.7(2) . . . . ?
C22 C23 C18 C19 2.2(3) . . . . ?
C22 C21 C20 C19 -0.1(4) . . . . ?
C11 C12 C13 C14 1.3(4) . . . . ?
C11 C16 C15 C14 0.6(5) . . . . ?
C1 C2 C3 N3 165.3(2) . . . . ?
C1 C2 C3 C4 -10.8(4) . . . . ?
C12 C11 C16 C15 -0.5(5) . . . . ?
C12 C13 C14 C15 -1.2(5) . . . . ?
C38 P1 O8 Y1 34.8(4) . . . . ?
C38 P1 C24 C29 145.6(2) . . . . ?
C38 P1 C24 C25 -38.6(3) . . . . ?
C38 P1 C30 C31 -127.0(2) . . . . ?
C38 P1 C30 C37 54.5(3) . . . . ?
C38 C39 C40 C41 -0.8(5) . . . . ?
C38 C43 C42 C41 -0.1(5) . . . . ?
C24 P1 O8 Y1 155.7(3) . . . . ?
C24 P1 C38 C39 134.4(2) . . . . ?
C24 P1 C38 C43 -48.4(3) . . . . ?
C24 P1 C30 C31 119.2(2) . . . . ?
C24 P1 C30 C37 -59.3(3) . . . . ?
C24 C29 C28 C27 -0.6(5) . . . . ?
C24 C25 C26 C27 -1.0(6) . . . . ?
C30 P1 O8 Y1 -86.0(3) . . . . ?
C30 P1 C38 C39 21.0(3) . . . . ?
C30 P1 C38 C43 -161.8(2) . . . . ?
C30 P1 C24 C29 -101.0(2) . . . . ?
C30 P1 C24 C25 74.8(3) . . . . ?
C30 C31 C32 C33 1.2(15) . . . . ?
C30 C31 C32 C34 1.1(8) . . . . ?
C30 C37 C35 C33 -1(3) . . . . ?
C30 C37 C36 C34 4(2) . . . . ?
C29 C24 C25 C26 1.4(5) . . . . ?
C29 C28 C27 C26 1.1(5) . . . . ?
C31 C30 C37 C35 0.4(10) . . . . ?
C31 C30 C37 C36 -3.1(12) . . . . ?
C31 C32 C33 C35 -2(3) . . . . ?
C31 C32 C34 C36 1(2) . . . . ?
C13 C14 C15 C16 0.3(6) . . . . ?
C16 C11 C12 O4 179.8(3) . . . . ?
C16 C11 C12 C13 -0.4(4) . . . . ?
C39 C38 C43 C42 -1.6(5) . . . . ?
C25 C24 C29 C28 -0.6(5) . . . . ?
C25 C26 C27 C28 -0.3(6) . . . . ?
C43 C38 C39 C40 2.1(5) . . . . ?
C43 C42 C41 C40 1.5(6) . . . . ?
C42 C41 C40 C39 -1.0(6) . . . . ?
C37 C30 C31 C32 -0.3(5) . . . . ?
C37 C35 C33 C32 2(4) . . . . ?
C37 C36 C34 C32 -3(3) . . . . ?
